data_2312288
loop_
_publ_author_name
'Khouchen, Malak'
'Klar, Paul Benjamin'
'Chintakindi, Hrushikesh'
'Suresh, Ashwin'
'Palatinus, Lukas'

_publ_section_title
;
 Optimal estimated standard uncertainties of reflection intensities for
 kinematical refinement from 3D electron diffraction data
;
_journal_coeditor_code PL5027
_journal_issue 5
_journal_name_full 'Acta Crystallographica Section A Foundations and Advances'
_journal_page_first 427
_journal_page_last 439
_journal_paper_doi 10.1107/S2053273323005053
_journal_volume 79
_journal_year 2023
_chemical_absolute_configuration rm
_chemical_formula_sum 'C13 H18 O2'
_chemical_formula_weight 206.3
_chemical_name_common (S)-(+)-Ibuprofen
_chemical_name_systematic
; 
(S)-(+)-Ibuprofen
;
_space_group_IT_number 4
_space_group_name_Hall 'P 2yb'
_space_group_name_H-M_alt 'P 1 21 1'
_symmetry_cell_setting monoclinic
_symmetry_Int_Tables_number 4
_symmetry_space_group_name_Hall 'P 2yb'
_symmetry_space_group_name_H-M 'P 1 21 1'
_cell_angle_alpha 90
_cell_angle_beta 112.24(3)
_cell_angle_gamma 90
_cell_formula_units_Z 4
_cell_length_a 12.368(4)
_cell_length_b 8.021(3)
_cell_length_c 13.536(5)
_cell_measurement_reflns_used 3884
_cell_measurement_temperature 95.15
_cell_measurement_theta_max 0.72
_cell_measurement_theta_min 0.06
_cell_volume 1242.9(8)
_computing_cell_refinement 'PETS2(ver 2.2.20220612.1425)'
_computing_data_collection 'self-written scripts, OLYMPUS iTEM'
_computing_data_reduction 'PETS2(ver 2.2.20220612.1425)'
_computing_molecular_graphics 'VESTA 3'
_computing_structure_refinement 'JANA2020 '
_computing_structure_solution superflip
_diffrn_ambient_temperature 95.15
_diffrn_detector 'Hybrid pixel detector ASI Cheetah (side-mounted)'
_diffrn_measured_fraction_theta_full 0.85
_diffrn_measured_fraction_theta_max 0.85
_diffrn_measurement_device 'TEM FEI Tecnai G2 20'
_diffrn_measurement_method 'continuous-rotation 3D ED'
_diffrn_measurement_specimen_support 'holey carbon grid'
_diffrn_radiation_probe electron
_diffrn_radiation_source 'Lab6 cathode'
_diffrn_radiation_type 'electrons 200 keV'
_diffrn_radiation_wavelength 0.0251
_diffrn_reflns_av_R_equivalents 0.1658
_diffrn_reflns_av_unetI/netI 0.2013
_diffrn_reflns_limit_h_max 12
_diffrn_reflns_limit_h_min -12
_diffrn_reflns_limit_k_max 8
_diffrn_reflns_limit_k_min -8
_diffrn_reflns_limit_l_max 13
_diffrn_reflns_limit_l_min -13
_diffrn_reflns_number 3884
_diffrn_reflns_theta_full 0.72
_diffrn_reflns_theta_max 0.72
_diffrn_reflns_theta_min 0.06
_exptl_crystal_density_diffrn 1.1024
_exptl_crystal_description block
_exptl_crystal_F_000 184.42
_refine_diff_density_max 0.27
_refine_diff_density_min -0.26
_refine_ls_extinction_coef 3.7(9)
_refine_ls_extinction_expression Fc^*^=kFc[1+0.001xFc^2^\l^3^/sin(2\q)]^-1/4^
_refine_ls_extinction_method 'SHELXL-2017/1 (Sheldrick, 2015)'
_refine_ls_goodness_of_fit_gt 2.2218
_refine_ls_goodness_of_fit_ref 2.0258
_refine_ls_hydrogen_treatment mixed
_refine_ls_number_constraints 139
_refine_ls_number_parameters 127
_refine_ls_number_reflns 1212
_refine_ls_number_restraints 3
_refine_ls_R_factor_all 0.2145
_refine_ls_R_factor_gt 0.1882
_refine_ls_shift/su_max 0.0459
_refine_ls_shift/su_mean 0.0057
_refine_ls_structure_factor_coef Fsqd
_refine_ls_weighting_details w=1/(\s^2^(I)+0.0004I^2^)
_refine_ls_weighting_scheme sigma
_refine_ls_wR_factor_gt 0.4005
_refine_ls_wR_factor_ref 0.4260
_reflns_number_gt 883
_reflns_number_total 1212
_reflns_threshold_expression I>3\s(I)
_cod_data_source_file pl5027.cif
_cod_data_source_block ibuprofen_model2
_cod_database_code 2312288

loop_
_space_group_symop_id
_space_group_symop_operation_xyz
1 x,y,z
2 -x,y+1/2,-z

loop_
_atom_site_label
_atom_site_type_symbol
_atom_site_fract_x
_atom_site_fract_y
_atom_site_fract_z
_atom_site_adp_type
_atom_site_U_iso_or_equiv
_atom_site_site_symmetry_multiplicity
_atom_site_occupancy
_atom_site_calc_flag
_atom_site_refinement_flags
_atom_site_disorder_assembly
_atom_site_disorder_group
O1a O 0.3483(19) 0.520(3) 1.1738(15) Uiso 0.047(5) 2 1 d . . .
O2a O 0.230(2) 0.681(3) 1.0468(16) Uiso 0.049(5) 2 1 d . . .
H1a H 0.291(9) 0.763(13) 1.080(9) Uiso 0.0977 2 1 d . . .
C1a C 0.254(2) 0.544(3) 1.1011(17) Uiso 0.037(5) 2 1 d . . .
C2a C 0.155(2) 0.408(3) 1.0677(17) Uiso 0.043(6) 2 1 d . . .
H2a H 0.161004 0.313979 1.124761 Uiso 0.0866 2 1 d . . .
C3a C 0.1671(16) 0.331(2) 0.9703(13) Uiso 0.020(4) 2 1 d . . .
C4a C 0.2346(19) 0.185(3) 0.9830(16) Uiso 0.035(5) 2 1 d . . .
H4a H 0.279552 0.136015 1.060603 Uiso 0.0709 2 1 d . . .
C5a C 0.2434(16) 0.101(2) 0.8919(12) Uiso 0.022(4) 2 1 d . . .
H5a H 0.309796 0.010112 0.904912 Uiso 0.0435 2 1 d . . .
C6a C 0.1708(15) 0.1332 0.7919(12) Uiso 0.009(4) 2 1 d . . .
C7a C 0.0949(19) 0.276(3) 0.7758(17) Uiso 0.032(5) 2 1 d . . .
H7a H 0.044494 0.314088 0.696613 Uiso 0.0631 2 1 d . . .
C8a C 0.0853(18) 0.365(3) 0.8575(13) Uiso 0.031(5) 2 1 d . . .
H8a H 0.020032 0.457851 0.841836 Uiso 0.0622 2 1 d . . .
C9a C 0.1710(16) 0.036(2) 0.6962(12) Uiso 0.020(4) 2 1 d . . .
H9a1 H 0.172883 0.120675 0.636497 Uiso 0.0407 2 1 d . . .
H9a2 H 0.247725 -0.037318 0.718552 Uiso 0.0407 2 1 d . . .
C10a C 0.0560(17) -0.084(3) 0.6472(13) Uiso 0.029(5) 2 1 d . . .
H10a H -0.024033 -0.02508 0.637934 Uiso 0.0576 2 1 d . . .
C11a C 0.062(2) -0.139(3) 0.5431(16) Uiso 0.042(5) 2 1 d . . .
H11a H 0.082053 -0.035243 0.504681 Uiso 0.0844 2 1 d . . .
H11b H 0.127539 -0.231109 0.557875 Uiso 0.0844 2 1 d . . .
H11c H -0.019944 -0.189306 0.493457 Uiso 0.0844 2 1 d . . .
C12a C 0.067(2) -0.229(3) 0.7203(17) Uiso 0.042(5) 2 1 d . . .
H12a H 0.003048 -0.319715 0.680316 Uiso 0.0846 2 1 d . . .
H12b H 0.151229 -0.281542 0.74315 Uiso 0.0846 2 1 d . . .
H12c H 0.053418 -0.187212 0.789239 Uiso 0.0846 2 1 d . . .
C13a C 0.037(3) 0.487(4) 1.053(2) Uiso 0.067(7) 2 1 d . . .
H13a H -0.02582 0.391412 1.041545 Uiso 0.1349 2 1 d . . .
H13b H 0.045482 0.557643 1.121102 Uiso 0.1349 2 1 d . . .
H13c H 0.010264 0.565243 0.984649 Uiso 0.1349 2 1 d . . .
O2b O 0.541(2) -0.289(3) 0.2291(17) Uiso 0.055(5) 2 1 d . . .
O1b O 0.413(2) -0.124(3) 0.1015(16) Uiso 0.051(5) 2 1 d . . .
H1b H 0.475(8) -0.366(14) 0.205(10) Uiso 0.111 2 1 d . . .
C1b C 0.512(2) -0.146(3) 0.1738(16) Uiso 0.035(5) 2 1 d . . .
C2b C 0.611(2) -0.023(3) 0.1959(16) Uiso 0.046(6) 2 1 d . . .
H2b H 0.691943 -0.083435 0.211316 Uiso 0.0914 2 1 d . . .
C3b C 0.611(2) 0.073(3) 0.2907(16) Uiso 0.039(5) 2 1 d . . .
C4b C 0.6879(18) 0.008(3) 0.3981(14) Uiso 0.036(5) 2 1 d . . .
H4b H 0.744922 -0.094793 0.406557 Uiso 0.0713 2 1 d . . .
C5b C 0.6804(19) 0.088(3) 0.4849(17) Uiso 0.039(5) 2 1 d . . .
H5b H 0.726041 0.031082 0.559793 Uiso 0.0784 2 1 d . . .
C6b C 0.6217(19) 0.233(3) 0.4882(15) Uiso 0.030(5) 2 1 d . . .
C7b C 0.550(2) 0.298(3) 0.3855(16) Uiso 0.045(6) 2 1 d . . .
H7b H 0.500624 0.409417 0.377044 Uiso 0.0904 2 1 d . . .
C8b C 0.5479(18) 0.202(2) 0.2937(15) Uiso 0.027(5) 2 1 d . . .
H8b H 0.486875 0.242141 0.218764 Uiso 0.0543 2 1 d . . .
C9b C 0.6377(19) 0.321(3) 0.5875(15) Uiso 0.043(5) 2 1 d . . .
H9b1 H 0.646674 0.232646 0.648523 Uiso 0.0864 2 1 d . . .
H9b2 H 0.5577 0.376672 0.581319 Uiso 0.0864 2 1 d . . .
C10b C 0.731(2) 0.443(3) 0.6263(15) Uiso 0.043(6) 2 1 d . . .
H10b H 0.801633 0.365674 0.628986 Uiso 0.0867 2 1 d . . .
C11b C 0.756(2) 0.519(3) 0.7400(18) Uiso 0.057(6) 2 1 d . . .
H11d H 0.813729 0.439941 0.799233 Uiso 0.1131 2 1 d . . .
H11e H 0.676206 0.529633 0.752029 Uiso 0.1131 2 1 d . . .
H11f H 0.794042 0.638607 0.745324 Uiso 0.1131 2 1 d . . .
C12b C 0.7173(19) 0.601(3) 0.5498(14) Uiso 0.039(5) 2 1 d . . .
H12d H 0.79347 0.675931 0.580418 Uiso 0.0777 2 1 d . . .
H12e H 0.705614 0.559546 0.472097 Uiso 0.0777 2 1 d . . .
H12f H 0.643753 0.672268 0.546386 Uiso 0.0777 2 1 d . . .
C13b C 0.598(2) 0.086(3) 0.1012(15) Uiso 0.041(5) 2 1 d . . .
H13d H 0.50821 0.110426 0.057355 Uiso 0.0812 2 1 d . . .
H13e H 0.642607 0.200281 0.128271 Uiso 0.0812 2 1 d . . .
H13f H 0.634012 0.024541 0.05143 Uiso 0.0812 2 1 d . . .

loop_
_atom_type_symbol
_atom_type_scat_source
C International_Tables_Vol_C
H International_Tables_Vol_C
O International_Tables_Vol_C

loop_
_geom_angle_atom_site_label_1
_geom_angle_atom_site_label_2
_geom_angle_atom_site_label_3
_geom_angle_site_symmetry_1
_geom_angle_site_symmetry_2
_geom_angle_site_symmetry_3
_geom_angle
H1a O2a C1a . . . 110(6)
O1a C1a O2a . . . 123(2)
O1a C1a C2a . . . 121(2)
O2a C1a C2a . . . 115.9(18)
C1a C2a H2a . . . 116.64
C1a C2a C3a . . . 102(2)
C1a C2a C13a . . . 111(2)
H2a C2a C3a . . . 109.9
H2a C2a C13a . . . 101.28
C3a C2a C13a . . . 117.2(17)
C2a C3a C4a . . . 118.8(16)
C2a C3a C8a . . . 124.0(18)
C4a C3a C8a . . . 114.5(17)
C3a C4a H4a . . . 119.48
C3a C4a C5a . . . 121.0(17)
H4a C4a C5a . . . 119.48
C4a C5a H5a . . . 118.84
C4a C5a C6a . . . 122.3(18)
H5a C5a C6a . . . 118.84
C5a C6a C7a . . . 117.1(16)
C5a C6a C9a . . . 123.4(14)
C7a C6a C9a . . . 119.4(14)
C6a C7a H7a . . . 118.49
C6a C7a C8a . . . 123.0(17)
H7a C7a C8a . . . 118.49
C3a C8a C7a . . . 120.0(19)
C3a C8a H8a . . . 119.99
C7a C8a H8a . . . 119.99
C6a C9a H9a1 . . . 109.47
C6a C9a H9a2 . . . 109.47
C6a C9a C10a . . . 111.5(16)
H9a1 C9a H9a2 . . . 107.37
H9a1 C9a C10a . . . 109.47
H9a2 C9a C10a . . . 109.47
C9a C10a H10a . . . 114.54
C9a C10a C11a . . . 102.1(17)
C9a C10a C12a . . . 110.1(13)
H10a C10a C11a . . . 113.14
H10a C10a C12a . . . 105.58
C11a C10a C12a . . . 111.6(18)
C10a C11a H11a . . . 109.47
C10a C11a H11b . . . 109.47
C10a C11a H11c . . . 109.47
H11a C11a H11b . . . 109.47
H11a C11a H11c . . . 109.47
H11b C11a H11c . . . 109.47
C10a C12a H12a . . . 109.47
C10a C12a H12b . . . 109.47
C10a C12a H12c . . . 109.47
H12a C12a H12b . . . 109.47
H12a C12a H12c . . . 109.47
H12b C12a H12c . . . 109.47
C2a C13a H13a . . . 109.47
C2a C13a H13b . . . 109.47
C2a C13a H13c . . . 109.47
H13a C13a H13b . . . 109.47
H13a C13a H13c . . . 109.47
H13b C13a H13c . . . 109.47
H1b O2b C1b . . . 110(6)
O2b C1b O1b . . . 122(2)
O2b C1b C2b . . . 115.0(19)
O1b C1b C2b . . . 123(2)
C1b C2b H2b . . . 111.99
C1b C2b C3b . . . 104(2)
C1b C2b C13b . . . 113.2(16)
H2b C2b C3b . . . 112
H2b C2b C13b . . . 102.72
C3b C2b C13b . . . 113.2(19)
C2b C3b C4b . . . 116.2(19)
C2b C3b C8b . . . 129.0(18)
C4b C3b C8b . . . 115(2)
C3b C4b H4b . . . 122
C3b C4b C5b . . . 116(2)
H4b C4b C5b . . . 122
C4b C5b H5b . . . 115.45
C4b C5b C6b . . . 129.1(19)
H5b C5b C6b . . . 115.45
C5b C6b C7b . . . 115(2)
C5b C6b C9b . . . 123.0(17)
C7b C6b C9b . . . 122(2)
C6b C7b H7b . . . 122.07
C6b C7b C8b . . . 116(2)
H7b C7b C8b . . . 122.07
C3b C8b C7b . . . 129.1(18)
C3b C8b H8b . . . 115.45
C7b C8b H8b . . . 115.45
C6b C9b H9b1 . . . 109.47
C6b C9b H9b2 . . . 109.47
C6b C9b C10b . . . 118(2)
H9b1 C9b H9b2 . . . 99.43
H9b1 C9b C10b . . . 109.47
H9b2 C9b C10b . . . 109.47
C9b C10b H10b . . . 98.56
C9b C10b C11b . . . 117(2)
C9b C10b C12b . . . 115.1(15)
H10b C10b C11b . . . 109.93
H10b C10b C12b . . . 111.66
C11b C10b C12b . . . 105.0(17)
C10b C11b H11d . . . 109.47
C10b C11b H11e . . . 109.47
C10b C11b H11f . . . 109.47
H11d C11b H11e . . . 109.47
H11d C11b H11f . . . 109.47
H11e C11b H11f . . . 109.47
C10b C12b H12d . . . 109.47
C10b C12b H12e . . . 109.47
C10b C12b H12f . . . 109.47
H12d C12b H12e . . . 109.47
H12d C12b H12f . . . 109.47
H12e C12b H12f . . . 109.47
C2b C13b H13d . . . 109.47
C2b C13b H13e . . . 109.47
C2b C13b H13f . . . 109.47
H13d C13b H13e . . . 109.47
H13d C13b H13f . . . 109.47
H13e C13b H13f . . . 109.47

loop_
_geom_bond_atom_site_label_1
_geom_bond_atom_site_label_2
_geom_bond_site_symmetry_1
_geom_bond_site_symmetry_2
_geom_bond_distance
O1a C1a . . 1.22(3)
O2a H1a . . 0.98(10)
O2a C1a . . 1.29(3)
C1a C2a . . 1.58(3)
C2a H2a . . 1.06
C2a C3a . . 1.52(3)
C2a C13a . . 1.53(4)
C3a C4a . . 1.41(3)
C3a C8a . . 1.50(2)
C4a H4a . . 1.06
C4a C5a . . 1.45(3)
C5a H5a . . 1.06
C5a C6a . . 1.34(2)
C6a C7a . . 1.45(2)
C6a C9a . . 1.51(2)
C7a H7a . . 1.06
C7a C8a . . 1.36(3)
C8a H8a . . 1.06
C9a H9a1 . . 1.06
C9a H9a2 . . 1.06
C9a C10a . . 1.64(3)
C10a H10a . . 1.06
C10a C11a . . 1.50(3)
C10a C12a . . 1.50(3)
C11a H11a . . 1.06
C11a H11b . . 1.06
C11a H11c . . 1.06
C12a H12a . . 1.06
C12a H12b . . 1.06
C12a H12c . . 1.06
C13a H13a . . 1.06
C13a H13b . . 1.06
C13a H13c . . 1.06
O2b H1b . . 0.98(10)
O2b C1b . . 1.34(3)
O1b C1b . . 1.26(3)
C1b C2b . . 1.51(3)
C2b H2b . . 1.06
C2b C3b . . 1.50(3)
C2b C13b . . 1.51(3)
C3b C4b . . 1.50(3)
C3b C8b . . 1.30(3)
C4b H4b . . 1.06
C4b C5b . . 1.37(3)
C5b H5b . . 1.06
C5b C6b . . 1.38(3)
C6b C7b . . 1.44(3)
C6b C9b . . 1.46(3)
C7b H7b . . 1.06
C7b C8b . . 1.46(3)
C8b H8b . . 1.06
C9b H9b1 . . 1.06
C9b H9b2 . . 1.06
C9b C10b . . 1.45(3)
C10b H10b . . 1.06
C10b C11b . . 1.57(3)
C10b C12b . . 1.61(3)
C11b H11d . . 1.06
C11b H11e . . 1.06
C11b H11f . . 1.06
C12b H12d . . 1.06
C12b H12e . . 1.06
C12b H12f . . 1.06
C13b H13d . . 1.06
C13b H13e . . 1.06
C13b H13f . . 1.06

loop_
_geom_hbond_atom_site_label_D
_geom_hbond_atom_site_label_H
_geom_hbond_atom_site_label_A
_geom_hbond_site_symmetry_D
_geom_hbond_site_symmetry_H
_geom_hbond_site_symmetry_A
_geom_hbond_distance_DH
_geom_hbond_distance_HA
_geom_hbond_distance_DA
_geom_hbond_angle_DHA
O2a H1a O1b . . 1_566 0.98(10) 1.68(11) 2.62(3) 158(12)
O2b H1b O1a . . 1_544 0.98(10) 1.72(10) 2.69(3) 170(12)

loop_
_restr_distance_atom_site_label_1
_restr_distance_site_symmetry_1
_restr_distance_atom_site_label_2
_restr_distance_site_symmetry_2
_restr_distance_target
_restr_distance_target_weight_param
O2a . H1a . 0.98 0.001
O2b . H1b . 0.98 0.001

loop_
_restr_equal_angle_atom_site_label_1
_restr_equal_angle_site_symmetry_1
_restr_equal_angle_atom_site_label_2
_restr_equal_angle_site_symmetry_2
_restr_equal_angle_atom_site_label_3
_restr_equal_angle_site_symmetry_3
_restr_equal_angle_class_class_id
_restr_equal_angle_class_target_weight_param
C1b . O2b . H1b . 1 0.01
C1a . O2a . H1a . 1 0.01
